data_4343680
loop_
_publ_author_name
'Morrell, B.K.'
'Tressaud, A.'
'Zalkin, A.'
'Bartlett, N.'

_publ_section_title
;
 Crystal structure of rhodium pentafluoride
;
_journal_name_full 'Inorganic Chemistry'
_journal_page_first 2640
_journal_page_last 2644
_journal_volume 12
_journal_year 1973
_chemical_formula_sum 'F5 Rh'
_chemical_name_systematic 'Rh F5'
_space_group_IT_number 14
_symmetry_space_group_name_Hall '-P 2yab'
_symmetry_space_group_name_H-M 'P 1 21/a 1'
_cell_angle_alpha 90
_cell_angle_beta 100.42
_cell_angle_gamma 90
_cell_formula_units_Z 8
_cell_length_a 12.3376
_cell_length_b 9.9173
_cell_length_c 5.5173
_cell_volume 663.940
_citation_journal_id_ASTM INOCAJ
_cod_data_source_file Morrell_INOCAJ_1973_613.cif
_cod_data_source_block F5Rh1
_cod_original_cell_volume 663.94
_cod_original_sg_symbol_Hall '-P 2ybc (z,y,-x)'
_cod_original_formula_sum 'F5 Rh1'
_cod_database_code 4343680

loop_
_symmetry_equiv_pos_as_xyz
x,y,z
-x+1/2,y+1/2,-z
-x,-y,-z
x-1/2,-y-1/2,z

loop_
_atom_site_label
_atom_site_type_symbol
_atom_site_fract_x
_atom_site_fract_y
_atom_site_fract_z
_atom_site_occupancy
_atom_site_U_iso_or_equiv
Rh1 Rh+5 0.50371 0.24806 -0.00432 1 0.0
F7 F-1 0.2477 0.6475 -0.4769 1 0.0
F4 F-1 0.4533 0.1869 0.2608 1 0.0
F5 F-1 0.356 0.335 -0.1097 1 0.0
F8 F-1 0.3547 0.4313 -0.558 1 0.0
F1 F-1 0.6375 0.1685 0.0919 1 0.0
F6 F-1 0.5543 0.4127 0.1933 1 0.0
Rh2 Rh+5 0.29951 0.4985 -0.302 1 0.0
F3 F-1 0.547 0.3296 -0.2629 1 0.0
F2 F-1 0.4549 0.101 -0.1861 1 0.0
F9 F-1 0.1679 0.416 -0.3992 1 0.0
F10 F-1 0.2604 0.5619 -0.024 1 0.0
